data_7119786
loop_
_publ_author_name
'Ruggiero, Michael T.'
'Zeitler, J. Axel'
'Erba, Alessandro'

_publ_section_title
;
 Intermolecular anharmonicity in molecular crystals: interplay between
 experimental low-frequency dynamics and quantum quasi-harmonic
 simulations of solid purine.
;
_journal_issue 26
_journal_name_full 'Chemical communications (Cambridge, England)'
_journal_page_first 3781
_journal_page_last 3784
_journal_paper_doi 10.1039/c7cc00509a
_journal_volume 53
_journal_year 2017
_chemical_formula_moiety C5H4N4
_chemical_formula_sum 'C5 H4 N4'
_chemical_formula_weight 120.12
_chemical_melting_point 487
_chemical_name_common 9H-purine
_chemical_name_systematic Purine
_space_group_crystal_system orthorhombic
_space_group_IT_number 33
_space_group_name_Hall 'P 2c -2n'
_space_group_name_H-M_alt 'P n a 21'
_symmetry_space_group_name_Hall 'P 2c -2n'
_symmetry_space_group_name_H-M 'P n a 21'
_atom_sites_solution_hydrogens geom
_audit_creation_method SHELXL-2014/6
_audit_update_record
;
2017-01-19 deposited with the CCDC.
2017-03-09 downloaded from the CCDC.
;
_cell_angle_alpha 90
_cell_angle_beta 90
_cell_angle_gamma 90
_cell_formula_units_Z 4
_cell_length_a 15.534(5)
_cell_length_b 9.382(3)
_cell_length_c 3.6126(12)
_cell_measurement_reflns_used 1126
_cell_measurement_temperature 100(2)
_cell_measurement_theta_max 29.033
_cell_measurement_theta_min 2.536
_cell_volume 526.5(3)
_computing_cell_refinement 'SAINT V8.30C (Bruker AXS Inc., 2013)'
_computing_data_collection 'Bruker APEX2 (Bruker, 2011)'
_computing_data_reduction 'SAINT V8.30C (Bruker AXS Inc., 2013)'
_computing_molecular_graphics 'CrystalMaker (Palmer, 2010)'
_computing_publication_material 'Bruker SHELXTL (Bruker, 2011)'
_computing_structure_refinement 'SHELXL-2014/6 (Sheldrick, 2014)'
_computing_structure_solution 'SHELXL-2014/6 (Sheldrick, 2014)'
_diffrn_ambient_temperature 100(2)
_diffrn_measured_fraction_theta_full 1.000
_diffrn_measured_fraction_theta_max 0.841
_diffrn_measurement_device_type 'Bruker APEX-II CCD'
_diffrn_measurement_method '\f and \w scans'
_diffrn_radiation_monochromator graphite
_diffrn_radiation_source 'fine-focus sealed tube'
_diffrn_radiation_type MoK\a
_diffrn_radiation_wavelength 0.71073
_diffrn_reflns_av_R_equivalents 0.0511
_diffrn_reflns_av_unetI/netI 0.0473
_diffrn_reflns_Laue_measured_fraction_full 1.000
_diffrn_reflns_Laue_measured_fraction_max 0.841
_diffrn_reflns_limit_h_max 19
_diffrn_reflns_limit_h_min -21
_diffrn_reflns_limit_k_max 12
_diffrn_reflns_limit_k_min -11
_diffrn_reflns_limit_l_max 4
_diffrn_reflns_limit_l_min -4
_diffrn_reflns_number 5373
_diffrn_reflns_point_group_measured_fraction_full 0.998
_diffrn_reflns_point_group_measured_fraction_max 0.803
_diffrn_reflns_theta_full 25.242
_diffrn_reflns_theta_max 29.033
_diffrn_reflns_theta_min 2.536
_exptl_absorpt_coefficient_mu 0.105
_exptl_absorpt_correction_type multi-scan
_exptl_absorpt_process_details 'SADABS V2012/1 (Bruker AXS Inc.)'
_exptl_crystal_colour colourless
_exptl_crystal_density_diffrn 1.514
_exptl_crystal_description needle
_exptl_crystal_F_000 248
_exptl_crystal_recrystallization_method Sublimation
_exptl_crystal_size_max 0.11
_exptl_crystal_size_mid 0.06
_exptl_crystal_size_min 0.04
_exptl_transmission_factor_max 0.996
_exptl_transmission_factor_min 0.992
_refine_diff_density_max 0.168
_refine_diff_density_min -0.208
_refine_diff_density_rms 0.051
_refine_ls_abs_structure_details
;
 Flack x determined using 337 quotients [(I+)-(I-)]/[(I+)+(I-)]
 (Parsons, Flack and Wagner, Acta Cryst. B69 (2013) 249-259).
;
_refine_ls_abs_structure_Flack 2.9(10)
_refine_ls_extinction_method none
_refine_ls_goodness_of_fit_ref 1.037
_refine_ls_hydrogen_treatment constr
_refine_ls_matrix_type full
_refine_ls_number_parameters 82
_refine_ls_number_reflns 1126
_refine_ls_number_restraints 1
_refine_ls_restrained_S_all 1.036
_refine_ls_R_factor_all 0.0595
_refine_ls_R_factor_gt 0.0406
_refine_ls_shift/su_max 0.000
_refine_ls_shift/su_mean 0.000
_refine_ls_structure_factor_coef Fsqd
_refine_ls_weighting_details 'w=1/[\s^2^(Fo^2^)+(0.0397P)^2^+0.1039P] where P=(Fo^2^+2Fc^2^)/3'
_refine_ls_weighting_scheme calc
_refine_ls_wR_factor_gt 0.0810
_refine_ls_wR_factor_ref 0.0871
_reflns_Friedel_coverage 0.658
_reflns_Friedel_fraction_full 0.995
_reflns_Friedel_fraction_max 0.751
_reflns_number_gt 935
_reflns_number_total 1126
_reflns_threshold_expression 'I > 2\s(I)'
_cod_data_source_file c7cc00509a2.cif
_cod_data_source_block Purine_100K
_cod_depositor_comments 'Adding full bibliography for 7119786.cif.'
_cod_database_code 7119786
_shelx_space_group_comment
;
The symmetry employed for this shelxl refinement is uniquely defined
by the following loop, which should always be used as a source of
symmetry information in preference to the above space-group names.
They are only intended as comments.
;
_shelxl_version_number 2014/6

loop_
_space_group_symop_operation_xyz
'x, y, z'
'-x, -y, z+1/2'
'-x+1/2, y+1/2, z+1/2'
'x+1/2, -y+1/2, z'

loop_
_atom_site_label
_atom_site_type_symbol
_atom_site_fract_x
_atom_site_fract_y
_atom_site_fract_z
_atom_site_U_iso_or_equiv
_atom_site_adp_type
_atom_site_occupancy
_atom_site_site_symmetry_order
_atom_site_calc_flag
_atom_site_refinement_flags_posn
_atom_site_refinement_flags_adp
N1 N 0.08628(14) 0.4058(2) 0.0155(7) 0.0174(6) Uani 1 1 d . .
N2 N 0.23767(13) 0.3798(2) 0.1733(7) 0.0178(6) Uani 1 1 d . .
N3 N 0.00031(14) 0.1955(2) 0.1400(7) 0.0198(6) Uani 1 1 d . .
N4 N 0.23045(13) 0.1543(2) 0.3812(7) 0.0170(5) Uani 1 1 d . .
H3 H 0.2473 0.0722 0.4741 0.020 Uiso 1 1 calc R U
C1 C 0.01280(16) 0.3312(3) 0.0240(9) 0.0195(7) Uani 1 1 d . .
H1 H -0.0369 0.3798 -0.0624 0.023 Uiso 1 1 calc R U
C2 C 0.15363(15) 0.3316(3) 0.1460(9) 0.0140(6) Uani 1 1 d . .
C3 C 0.27997(17) 0.2701(3) 0.3158(8) 0.0179(6) Uani 1 1 d . .
H2 H 0.3399 0.2726 0.3674 0.021 Uiso 1 1 calc R U
C4 C 0.06889(16) 0.1234(3) 0.2657(8) 0.0174(7) Uani 1 1 d . .
H4 H 0.0632 0.0278 0.3484 0.021 Uiso 1 1 calc R U
C5 C 0.14813(17) 0.1908(3) 0.2730(8) 0.0142(6) Uani 1 1 d . .

loop_
_atom_site_aniso_label
_atom_site_aniso_U_11
_atom_site_aniso_U_22
_atom_site_aniso_U_33
_atom_site_aniso_U_23
_atom_site_aniso_U_13
_atom_site_aniso_U_12
N1 0.0204(12) 0.0155(10) 0.0164(13) 0.0011(10) 0.0006(12) 0.0033(9)
N2 0.0176(11) 0.0148(10) 0.0210(15) 0.0015(10) 0.0013(11) -0.0007(9)
N3 0.0185(12) 0.0181(10) 0.0227(15) -0.0019(12) -0.0009(11) 0.0006(10)
N4 0.0192(12) 0.0124(9) 0.0193(13) 0.0045(10) -0.0008(11) 0.0032(9)
C1 0.0187(14) 0.0184(13) 0.0213(17) -0.0001(13) -0.0010(13) 0.0054(11)
C2 0.0176(14) 0.0135(12) 0.0109(13) -0.0022(12) 0.0025(13) 0.0000(10)
C3 0.0159(13) 0.0184(12) 0.0193(17) 0.0004(13) 0.0012(14) -0.0002(10)
C4 0.0211(15) 0.0137(11) 0.0174(17) 0.0004(12) 0.0026(13) -0.0003(10)
C5 0.0182(13) 0.0128(11) 0.0117(15) 0.0001(12) 0.0015(12) 0.0025(10)

loop_
_atom_type_symbol
_atom_type_description
_atom_type_scat_dispersion_real
_atom_type_scat_dispersion_imag
_atom_type_scat_source
C C 0.0033 0.0016 'International Tables Vol C Tables 4.2.6.8 and 6.1.1.4'
H H 0.0000 0.0000 'International Tables Vol C Tables 4.2.6.8 and 6.1.1.4'
N N 0.0061 0.0033 'International Tables Vol C Tables 4.2.6.8 and 6.1.1.4'

loop_
_geom_angle_atom_site_label_1
_geom_angle_atom_site_label_2
_geom_angle_atom_site_label_3
_geom_angle
C1 N1 C2 112.7(2)
C3 N2 C2 104.0(2)
C4 N3 C1 117.7(2)
C3 N4 C5 106.2(2)
C3 N4 H3 126.9
C5 N4 H3 126.9
N1 C1 N3 128.3(2)
N1 C1 H1 115.8
N3 C1 H1 115.8
N1 C2 N2 126.3(2)
N1 C2 C5 123.8(2)
N2 C2 C5 110.0(2)
N2 C3 N4 114.2(2)
N2 C3 H2 122.9
N4 C3 H2 122.9
N3 C4 C5 118.9(2)
N3 C4 H4 120.5
C5 C4 H4 120.5
N4 C5 C4 135.8(2)
N4 C5 C2 105.6(2)
C4 C5 C2 118.6(2)

loop_
_geom_bond_atom_site_label_1
_geom_bond_atom_site_label_2
_geom_bond_distance
N1 C1 1.340(3)
N1 C2 1.342(3)
N2 C3 1.325(3)
N2 C2 1.386(3)
N3 C4 1.342(3)
N3 C1 1.355(3)
N4 C3 1.352(3)
N4 C5 1.381(3)
N4 H3 0.8800
C1 H1 0.9500
C2 C5 1.402(4)
C3 H2 0.9500
C4 C5 1.385(3)
C4 H4 0.9500

loop_
_geom_hbond_atom_site_label_D
_geom_hbond_atom_site_label_H
_geom_hbond_atom_site_label_A
_geom_hbond_distance_DH
_geom_hbond_distance_HA
_geom_hbond_distance_DA
_geom_hbond_angle_DHA
_geom_hbond_site_symmetry_A
C4 H4 N3 0.95 2.54 3.455(4) 160.8 2
C3 H2 N3 0.95 2.64 3.498(4) 150.1 4
C1 H1 N1 0.95 2.64 3.440(4) 142.4 2_564
N4 H3 N2 0.88 1.96 2.827(3) 169.4 3_545
C4 H4 N3 0.95 2.54 3.455(4) 160.8 2
C3 H2 N3 0.95 2.64 3.498(4) 150.1 4
C1 H1 N1 0.95 2.64 3.440(4) 142.4 2_564
N4 H3 N2 0.88 1.96 2.827(3) 169.4 3_545
N4 H3 N2 0.88 1.96 2.827(3) 169.4 3_545
C1 H1 N1 0.95 2.64 3.440(4) 142.4 2_564
C3 H2 N3 0.95 2.64 3.498(4) 150.1 4
C4 H4 N3 0.95 2.54 3.455(4) 160.8 2
N4 H3 N2 0.88 1.96 2.827(3) 169.4 3_545
C1 H1 N1 0.95 2.64 3.440(4) 142.4 2_564
C3 H2 N3 0.95 2.64 3.498(4) 150.1 4
C4 H4 N3 0.95 2.54 3.455(4) 160.8 2

loop_
_geom_torsion_atom_site_label_1
_geom_torsion_atom_site_label_2
_geom_torsion_atom_site_label_3
_geom_torsion_atom_site_label_4
_geom_torsion
C2 N1 C1 N3 -0.9(4)
C4 N3 C1 N1 0.3(5)
C1 N1 C2 N2 -179.8(3)
C1 N1 C2 C5 0.8(4)
C3 N2 C2 N1 -180.0(3)
C3 N2 C2 C5 -0.5(3)
C2 N2 C3 N4 0.4(3)
C5 N4 C3 N2 -0.1(3)
C1 N3 C4 C5 0.4(4)
C3 N4 C5 C4 180.0(3)
C3 N4 C5 C2 -0.2(3)
N3 C4 C5 N4 179.4(3)
N3 C4 C5 C2 -0.4(4)
N1 C2 C5 N4 179.9(3)
N2 C2 C5 N4 0.5(3)
N1 C2 C5 C4 -0.2(4)
N2 C2 C5 C4 -179.7(3)
